data_7716329
loop_
_publ_author_name
'Zhou, Qiankun'
'Chen, Ming'
'An, Yubo'
'Tang, Xiaoyan'
'Matsuda, Ryotaro'
'Ma, Yunsheng'

_publ_section_title
;
 A magnesium phosphonate metal-organic framework showing excellent
 performance for lead(II) sensing and removal from aqueous solutions.
;
_journal_issue 25
_journal_name_full 'Dalton transactions (Cambridge, England : 2003)'
_journal_page_first 10416
_journal_page_last 10420
_journal_paper_doi 10.1039/d4dt01014k
_journal_volume 53
_journal_year 2024
_chemical_formula_moiety 'C36 H38 Mg N2 O16 P2,2[H2O]'
_chemical_formula_sum 'C36 H42 Mg N2 O18 P2'
_chemical_formula_weight 878.99
_space_group_crystal_system monoclinic
_space_group_IT_number 15
_space_group_name_Hall '-C 2yc'
_space_group_name_H-M_alt 'C 1 2/c 1'
_atom_sites_solution_hydrogens mixed
_atom_sites_solution_primary dual
_audit_creation_date 2024-06-03
_audit_creation_method
;
Olex2 1.5
(compiled 2024.02.16 svn.r378c4104 for OlexSys, GUI svn.r6928)
;
_audit_update_record
;
2024-06-03 deposited with the CCDC.	2024-06-05 downloaded from the CCDC.
;
_cell_angle_alpha 90
_cell_angle_beta 125.6910(17)
_cell_angle_gamma 90
_cell_formula_units_Z 4
_cell_length_a 42.963(4)
_cell_length_b 4.7896(5)
_cell_length_c 28.280(3)
_cell_measurement_reflns_used 5625
_cell_measurement_temperature 296.15
_cell_measurement_theta_max 22.98
_cell_measurement_theta_min 2.63
_cell_volume 4726.3(8)
_computing_cell_refinement 'SAINT v8.34A (Bruker, 2013)'
_computing_data_reduction 'SAINT v8.34A (Bruker, 2013)'
_computing_molecular_graphics 'Olex2 1.5 (Dolomanov et al., 2009)'
_computing_publication_material 'Olex2 1.5 (Dolomanov et al., 2009)'
_computing_structure_refinement 'SHELXL 2019/3 (Sheldrick, 2015)'
_computing_structure_solution 'SHELXT  (Sheldrick, 2015)'
_diffrn_ambient_temperature 296.15
_diffrn_detector_area_resol_mean 7.9
_diffrn_detector_type 'CCD area detector'
_diffrn_measured_fraction_theta_full 1.000
_diffrn_measured_fraction_theta_max 0.990
_diffrn_measurement_device 'three-circle diffractometer'
_diffrn_measurement_device_type 'Bruker APEX-II CCD'
_diffrn_measurement_method '\f and \w scans'
_diffrn_radiation_type MoK\a
_diffrn_radiation_wavelength 0.71073
_diffrn_reflns_av_R_equivalents 0.0838
_diffrn_reflns_av_unetI/netI 0.0486
_diffrn_reflns_Laue_measured_fraction_full 1.000
_diffrn_reflns_Laue_measured_fraction_max 0.990
_diffrn_reflns_limit_h_max 55
_diffrn_reflns_limit_h_min -55
_diffrn_reflns_limit_k_max 6
_diffrn_reflns_limit_k_min -6
_diffrn_reflns_limit_l_max 36
_diffrn_reflns_limit_l_min -36
_diffrn_reflns_number 50838
_diffrn_reflns_point_group_measured_fraction_full 1.000
_diffrn_reflns_point_group_measured_fraction_max 0.990
_diffrn_reflns_theta_full 25.242
_diffrn_reflns_theta_max 27.689
_diffrn_reflns_theta_min 1.773
_exptl_absorpt_coefficient_mu 0.168
_exptl_absorpt_correction_T_max 0.7455
_exptl_absorpt_correction_T_min 0.6786
_exptl_absorpt_correction_type multi-scan
_exptl_absorpt_process_details
;
SADABS-2014/3 (Bruker,2014/3) was used for absorption correction.
wR2(int) was 0.0785 before and 0.0568 after correction.
The Ratio of minimum to maximum transmission is 0.9103.
The \l/2 correction factor is 0.00150.
;
_exptl_crystal_colour colourless
_exptl_crystal_colour_primary colourless
_exptl_crystal_density_diffrn 1.182
_exptl_crystal_description block
_exptl_crystal_F_000 1752
_exptl_crystal_size_max 0.12
_exptl_crystal_size_mid 0.09
_exptl_crystal_size_min 0.07
_refine_diff_density_max 0.362
_refine_diff_density_min -0.430
_refine_diff_density_rms 0.055
_refine_ls_extinction_method none
_refine_ls_goodness_of_fit_ref 1.074
_refine_ls_hydrogen_treatment constr
_refine_ls_matrix_type full
_refine_ls_number_parameters 281
_refine_ls_number_reflns 5494
_refine_ls_number_restraints 58
_refine_ls_restrained_S_all 1.097
_refine_ls_R_factor_all 0.0920
_refine_ls_R_factor_gt 0.0580
_refine_ls_shift/su_max 0.001
_refine_ls_shift/su_mean 0.000
_refine_ls_structure_factor_coef Fsqd
_refine_ls_weighting_details 'w=1/[\s^2^(Fo^2^)+(0.0581P)^2^+6.4412P] where P=(Fo^2^+2Fc^2^)/3'
_refine_ls_weighting_scheme calc
_refine_ls_wR_factor_gt 0.1336
_refine_ls_wR_factor_ref 0.1470
_reflns_Friedel_coverage 0.000
_reflns_number_gt 3677
_reflns_number_total 5494
_reflns_threshold_expression 'I > 2\s(I)'
_cod_data_source_file d4dt01014k2.cif
_cod_data_source_block 2341935
_cod_depositor_comments 'Adding full bibliography for 7716329.cif.'
_cod_original_cell_volume 4726.2(8)
_cod_original_sg_symbol_H-M C2/c
_cod_original_formula_sum 'C36 H38 Mg N2 O16 P2,2[H2O]'
_cod_database_code 7716329
_shelx_shelxl_version_number 2019/3
_shelx_space_group_comment
;
The symmetry employed for this shelxl refinement is uniquely defined
by the following loop, which should always be used as a source of
symmetry information in preference to the above space-group names.
They are only intended as comments.
;
_shelx_estimated_absorpt_t_max 0.988
_shelx_estimated_absorpt_t_min 0.980
_olex2_refinement_description
;
1. Fixed Uiso
 At 1.2 times of:
  All C(H) groups, All C(H,H) groups
 At 1.5 times of:
  All C(H,H,H) groups, All O(H) groups, All O(H,H) groups
2. Restrained distances
 C19-C20 = C2-C1
 1.52 with sigma of 0.02
 H4-H8B_$1
 2.1 with sigma of 0.01
 O1-C2 \\sim O1-C20
 with sigma of 0.02
3. Uiso/Uaniso restraints and constraints
O1 \\sim C1 \\sim C2: within 2A with sigma of 0.01 and sigma for terminal atoms
of 0.02 within 2A
O1 \\sim C19 \\sim C20: within 2A with sigma of 0.01 and sigma for terminal
atoms of 0.02 within 2A
Uanis(O1) \\sim Ueq, Uanis(C2) \\sim Ueq, Uanis(C1) \\sim Ueq: with sigma of
0.01 and sigma for terminal atoms of 0.02
Uanis(O1) \\sim Ueq, Uanis(C20) \\sim Ueq, Uanis(C19) \\sim Ueq: with sigma of
0.01 and sigma for terminal atoms of 0.02
4. Others
 Sof(C1)=Sof(H1A)=Sof(H1B)=Sof(H1C)=Sof(C2)=Sof(H2A)=Sof(H2B)=1-FVAR(1)
 Sof(C19)=Sof(H19A)=Sof(H19B)=Sof(H19C)=Sof(C20)=Sof(H20A)=Sof(H20B)=FVAR(1)
5.a Riding coordinates:
 O7(H7), O8(H8A,H8B)
5.b Secondary CH2 refined with riding coordinates:
 C3(H3A,H3B), C4(H4A,H4B), C20(H20A,H20B), C2(H2A,H2B)
5.c Aromatic/amide H refined with riding coordinates:
 C6(H6), C7(H7A), C10(H10), C13(H13), C15(H15), C16(H16)
5.d Idealised Me refined as rotating group:
 C19(H19A,H19B,H19C), C1(H1A,H1B,H1C)
5.e Idealised tetrahedral OH refined as rotating group:
 O4(H4)
;
_platon_squeeze_void_probe_radius 1.20
_olex2_submission_special_instructions 'No special instructions were received'

loop_
_space_group_symop_operation_xyz
'x, y, z'
'-x, y, -z+1/2'
'x+1/2, y+1/2, z'
'-x+1/2, y+1/2, -z+1/2'
'-x, -y, -z'
'x, -y, z-1/2'
'-x+1/2, -y+1/2, -z'
'x+1/2, -y+1/2, z-1/2'

loop_
_atom_site_label
_atom_site_type_symbol
_atom_site_fract_x
_atom_site_fract_y
_atom_site_fract_z
_atom_site_U_iso_or_equiv
_atom_site_adp_type
_atom_site_occupancy
_atom_site_site_symmetry_order
_atom_site_calc_flag
_atom_site_refinement_flags_posn
_atom_site_refinement_flags_adp
_atom_site_refinement_flags_occupancy
_atom_site_disorder_assembly
_atom_site_disorder_group
P1 P 0.30404(2) 0.24262(13) 0.50467(3) 0.02777(16) Uani 1 1 d . . . . .
Mg1 Mg 0.250000 0.750000 0.500000 0.0302(3) Uani 1 2 d S . P . .
O1 O 0.34393(5) 0.1172(4) 0.55673(8) 0.0451(5) Uani 1 1 d D U . . .
O2 O 0.29005(5) 0.4494(3) 0.52731(8) 0.0355(4) Uani 1 1 d . . . . .
O3 O 0.27842(5) -0.0030(3) 0.47215(7) 0.0317(4) Uani 1 1 d . . . . .
O4 O 0.25151(6) 0.4265(4) 0.13887(8) 0.0462(5) Uani 1 1 d . . . . .
H4 H 0.244691 0.460904 0.105697 0.069 Uiso 1 1 calc DR U . . .
O5 O 0.30321(8) 0.6557(7) 0.16114(10) 0.0861(9) Uani 1 1 d . . . . .
O6 O 0.48811(6) 1.2674(5) 0.53256(11) 0.0698(7) Uani 1 1 d . . . . .
O7 O 0.46107(6) 1.3348(5) 0.43852(12) 0.0691(7) Uani 1 1 d . . . . .
H7 H 0.482275 1.337416 0.444891 0.104 Uiso 1 1 d R U . . .
O8 O 0.28567(6) 0.9045(4) 0.58453(8) 0.0468(5) Uani 1 1 d . . . . .
H8A H 0.276509 1.057249 0.586760 0.070 Uiso 1 1 d R U . . .
H8B H 0.284969 0.794889 0.607540 0.070 Uiso 1 1 d R U . . .
N1 N 0.34971(6) 0.4053(4) 0.41378(9) 0.0319(5) Uani 1 1 d . . . . .
C3 C 0.31534(7) 0.4156(5) 0.45983(12) 0.0316(6) Uani 1 1 d . . . . .
H3A H 0.291534 0.467240 0.423330 0.038 Uiso 1 1 calc R U . . .
H3B H 0.329048 0.586606 0.479140 0.038 Uiso 1 1 calc R U . . .
C4 C 0.33931(7) 0.2446(5) 0.44634(11) 0.0329(5) Uani 1 1 d . . . . .
H4A H 0.362452 0.181309 0.482546 0.039 Uiso 1 1 calc R U . . .
H4B H 0.324892 0.081003 0.423957 0.039 Uiso 1 1 calc R U . . .
C5 C 0.32997(7) 0.4084(5) 0.35371(11) 0.0296(5) Uani 1 1 d . . . . .
C6 C 0.29803(7) 0.2545(5) 0.31164(11) 0.0347(6) Uani 1 1 d . . . . .
H6 H 0.286568 0.127048 0.321872 0.042 Uiso 1 1 calc R U . . .
C7 C 0.28406(8) 0.2979(5) 0.25444(12) 0.0346(6) Uani 1 1 d . . . . .
H7A H 0.262604 0.198537 0.225551 0.042 Uiso 1 1 calc R U . . .
C8 C 0.30122(8) 0.4876(5) 0.23831(12) 0.0349(6) Uani 1 1 d . . . . .
C9 C 0.28563(9) 0.5318(6) 0.17637(13) 0.0427(7) Uani 1 1 d . . . . .
C10 C 0.33298(8) 0.6388(5) 0.28039(12) 0.0372(6) Uani 1 1 d . . . . .
H10 H 0.344532 0.763407 0.269829 0.045 Uiso 1 1 calc R U . . .
C11 C 0.34753(7) 0.6033(5) 0.33863(12) 0.0328(6) Uani 1 1 d . . . . .
C12 C 0.37919(7) 0.7234(5) 0.39262(12) 0.0332(6) Uani 1 1 d . . . . .
C13 C 0.40656(8) 0.9265(6) 0.40628(14) 0.0429(7) Uani 1 1 d . . . . .
H13 H 0.406546 1.014524 0.376955 0.052 Uiso 1 1 calc R U . . .
C14 C 0.43357(8) 0.9946(6) 0.46378(14) 0.0447(7) Uani 1 1 d . . . . .
C15 C 0.43374(8) 0.8644(6) 0.50804(14) 0.0492(8) Uani 1 1 d . . . . .
H15 H 0.452316 0.913104 0.546593 0.059 Uiso 1 1 calc R U . . .
C16 C 0.40668(8) 0.6634(6) 0.49553(12) 0.0423(7) Uani 1 1 d . . . . .
H16 H 0.406835 0.576741 0.525089 0.051 Uiso 1 1 calc R U . . .
C17 C 0.37952(7) 0.5961(5) 0.43786(12) 0.0324(6) Uani 1 1 d . . . . .
C18 C 0.46319(8) 1.2123(6) 0.47995(16) 0.0498(8) Uani 1 1 d . . . . .
C19 C 0.3881(7) 0.177(5) 0.6610(7) 0.175(9) Uani 0.399(15) 1 d D U P A 1
H19A H 0.379850 -0.013599 0.655448 0.263 Uiso 0.399(15) 1 calc R U P A 1
H19B H 0.377245 0.281098 0.677045 0.263 Uiso 0.399(15) 1 calc R U P A 1
H19C H 0.415595 0.184692 0.687214 0.263 Uiso 0.399(15) 1 calc R U P A 1
C20 C 0.3746(5) 0.308(4) 0.6005(6) 0.080(4) Uani 0.399(15) 1 d D U P A 1
H20A H 0.364715 0.495130 0.596413 0.096 Uiso 0.399(15) 1 calc R U P A 1
H20B H 0.395537 0.314632 0.596618 0.096 Uiso 0.399(15) 1 calc R U P A 1
C1 C 0.4085(3) 0.156(3) 0.6384(6) 0.158(6) Uani 0.601(15) 1 d D U P A 2
H1A H 0.412135 0.114134 0.608803 0.237 Uiso 0.601(15) 1 calc R U P A 2
H1B H 0.411526 -0.011154 0.659471 0.237 Uiso 0.601(15) 1 calc R U P A 2
H1C H 0.427072 0.291847 0.664791 0.237 Uiso 0.601(15) 1 calc R U P A 2
C2 C 0.3682(3) 0.273(3) 0.6102(5) 0.094(4) Uani 0.601(15) 1 d D U P A 2
H2A H 0.359989 0.246880 0.635440 0.112 Uiso 0.601(15) 1 calc R U P A 2
H2B H 0.367383 0.470889 0.602131 0.112 Uiso 0.601(15) 1 calc R U P A 2

loop_
_atom_site_aniso_label
_atom_site_aniso_U_11
_atom_site_aniso_U_22
_atom_site_aniso_U_33
_atom_site_aniso_U_23
_atom_site_aniso_U_13
_atom_site_aniso_U_12
P1 0.0353(3) 0.0215(3) 0.0343(3) 0.0017(3) 0.0247(3) -0.0007(3)
Mg1 0.0482(7) 0.0194(5) 0.0381(6) -0.0031(5) 0.0337(6) -0.0037(5)
O1 0.0431(11) 0.0477(11) 0.0395(11) 0.0066(9) 0.0213(10) 0.0044(9)
O2 0.0513(11) 0.0232(8) 0.0485(11) -0.0003(8) 0.0384(10) -0.0011(8)
O3 0.0462(10) 0.0222(8) 0.0386(10) -0.0009(7) 0.0315(9) -0.0042(8)
O4 0.0543(13) 0.0527(12) 0.0392(11) 0.0020(10) 0.0315(10) 0.0011(10)
O5 0.0827(18) 0.122(2) 0.0515(14) 0.0146(15) 0.0381(14) -0.0372(17)
O6 0.0468(13) 0.0611(15) 0.0820(18) -0.0103(14) 0.0266(14) -0.0171(12)
O7 0.0545(14) 0.0543(14) 0.0972(19) -0.0019(14) 0.0436(15) -0.0148(12)
O8 0.0729(14) 0.0363(10) 0.0466(12) -0.0078(9) 0.0435(11) -0.0143(10)
N1 0.0314(11) 0.0337(11) 0.0394(12) -0.0003(10) 0.0257(10) -0.0031(9)
C3 0.0388(14) 0.0239(12) 0.0452(15) 0.0052(11) 0.0318(13) 0.0020(11)
C4 0.0373(13) 0.0307(12) 0.0395(14) 0.0050(12) 0.0275(12) 0.0017(12)
C5 0.0327(13) 0.0264(12) 0.0389(14) 0.0017(11) 0.0261(12) 0.0031(10)
C6 0.0392(14) 0.0295(12) 0.0462(15) 0.0035(12) 0.0311(13) -0.0022(12)
C7 0.0394(15) 0.0271(13) 0.0426(15) -0.0006(11) 0.0269(13) -0.0016(11)
C8 0.0416(15) 0.0311(13) 0.0404(15) 0.0034(11) 0.0287(13) 0.0019(12)
C9 0.0502(18) 0.0425(16) 0.0420(16) 0.0040(13) 0.0306(15) -0.0015(14)
C10 0.0438(16) 0.0334(13) 0.0471(16) 0.0086(12) 0.0338(14) 0.0002(12)
C11 0.0338(14) 0.0272(12) 0.0464(16) 0.0041(11) 0.0285(13) 0.0009(11)
C12 0.0321(13) 0.0297(13) 0.0445(15) 0.0000(12) 0.0261(12) 0.0000(11)
C13 0.0405(16) 0.0341(14) 0.064(2) 0.0010(14) 0.0360(16) -0.0018(12)
C14 0.0326(15) 0.0343(14) 0.066(2) -0.0050(14) 0.0284(15) -0.0020(12)
C15 0.0341(16) 0.0498(17) 0.0552(19) -0.0096(15) 0.0212(15) -0.0034(14)
C16 0.0413(16) 0.0466(16) 0.0433(16) 0.0011(13) 0.0272(14) -0.0008(13)
C17 0.0288(13) 0.0291(13) 0.0448(15) -0.0003(11) 0.0245(12) 0.0019(11)
C18 0.0359(16) 0.0380(16) 0.073(2) -0.0054(16) 0.0300(17) -0.0005(13)
C19 0.151(13) 0.204(13) 0.102(10) 0.016(10) 0.034(9) -0.003(11)
C20 0.069(6) 0.098(6) 0.065(5) 0.002(5) 0.035(4) 0.008(5)
C1 0.074(6) 0.203(10) 0.114(8) -0.012(8) 0.008(5) 0.008(7)
C2 0.068(5) 0.108(5) 0.069(5) 0.005(4) 0.020(4) -0.009(4)

loop_
_atom_type_symbol
_atom_type_description
_atom_type_scat_dispersion_real
_atom_type_scat_dispersion_imag
_atom_type_scat_source
C C 0.0033 0.0016 'International Tables Vol C Tables 4.2.6.8 and 6.1.1.4'
H H 0.0000 0.0000 'International Tables Vol C Tables 4.2.6.8 and 6.1.1.4'
Mg Mg 0.0486 0.0363 'International Tables Vol C Tables 4.2.6.8 and 6.1.1.4'
N N 0.0061 0.0033 'International Tables Vol C Tables 4.2.6.8 and 6.1.1.4'
O O 0.0106 0.0060 'International Tables Vol C Tables 4.2.6.8 and 6.1.1.4'
P P 0.1023 0.0942 'International Tables Vol C Tables 4.2.6.8 and 6.1.1.4'

loop_
_geom_angle_atom_site_label_1
_geom_angle_atom_site_label_2
_geom_angle_atom_site_label_3
_geom_angle
_geom_angle_site_symmetry_1
_geom_angle_site_symmetry_3
_geom_angle_publ_flag
O1 P1 C3 103.79(11) . . ?
O2 P1 O1 110.02(11) . . ?
O2 P1 O3 116.73(10) . . ?
O2 P1 C3 109.89(11) . . ?
O3 P1 O1 106.26(11) . . ?
O3 P1 C3 109.33(11) . . ?
O2 Mg1 O2 180.0 7_566 . ?
O2 Mg1 O3 89.61(6) 7_566 7_556 ?
O2 Mg1 O3 90.39(6) . 7_556 ?
O2 Mg1 O3 90.39(6) 7_566 1_565 ?
O2 Mg1 O3 89.61(6) . 1_565 ?
O2 Mg1 O8 94.46(8) 7_566 . ?
O2 Mg1 O8 94.45(8) . 7_566 ?
O2 Mg1 O8 85.54(8) 7_566 7_566 ?
O2 Mg1 O8 85.54(8) . . ?
O3 Mg1 O3 180.00(7) 1_565 7_556 ?
O8 Mg1 O3 91.73(7) 7_566 7_556 ?
O8 Mg1 O3 91.72(7) . 1_565 ?
O8 Mg1 O3 88.27(7) 7_566 1_565 ?
O8 Mg1 O3 88.28(7) . 7_556 ?
O8 Mg1 O8 180.0 . 7_566 ?
C20 O1 P1 119.6(8) . . ?
C2 O1 P1 120.2(5) . . ?
P1 O2 Mg1 141.27(12) . . ?
P1 O3 Mg1 125.13(10) . 1_545 ?
C9 O4 H4 109.5 . . ?
C18 O7 H7 109.5 . . ?
Mg1 O8 H8A 109.2 . . ?
Mg1 O8 H8B 109.1 . . ?
H8A O8 H8B 104.5 . . ?
C5 N1 C4 125.9(2) . . ?
C17 N1 C4 125.0(2) . . ?
C17 N1 C5 108.9(2) . . ?
P1 C3 H3A 108.5 . . ?
P1 C3 H3B 108.5 . . ?
H3A C3 H3B 107.5 . . ?
C4 C3 P1 115.26(17) . . ?
C4 C3 H3A 108.5 . . ?
C4 C3 H3B 108.5 . . ?
N1 C4 C3 112.0(2) . . ?
N1 C4 H4A 109.2 . . ?
N1 C4 H4B 109.2 . . ?
C3 C4 H4A 109.2 . . ?
C3 C4 H4B 109.2 . . ?
H4A C4 H4B 107.9 . . ?
N1 C5 C6 129.4(2) . . ?
N1 C5 C11 108.9(2) . . ?
C6 C5 C11 121.7(2) . . ?
C5 C6 H6 121.2 . . ?
C7 C6 C5 117.5(2) . . ?
C7 C6 H6 121.2 . . ?
C6 C7 H7A 119.0 . . ?
C6 C7 C8 121.9(2) . . ?
C8 C7 H7A 119.0 . . ?
C7 C8 C9 121.1(2) . . ?
C10 C8 C7 120.1(2) . . ?
C10 C8 C9 118.8(2) . . ?
O4 C9 C8 115.0(2) . . ?
O5 C9 O4 122.2(3) . . ?
O5 C9 C8 122.8(3) . . ?
C8 C10 H10 120.3 . . ?
C8 C10 C11 119.5(2) . . ?
C11 C10 H10 120.3 . . ?
C5 C11 C12 106.4(2) . . ?
C10 C11 C5 119.2(2) . . ?
C10 C11 C12 134.3(2) . . ?
C13 C12 C11 133.7(3) . . ?
C13 C12 C17 119.3(3) . . ?
C17 C12 C11 106.9(2) . . ?
C12 C13 H13 120.5 . . ?
C14 C13 C12 119.0(3) . . ?
C14 C13 H13 120.5 . . ?
C13 C14 C15 120.9(3) . . ?
C13 C14 C18 120.5(3) . . ?
C15 C14 C18 118.7(3) . . ?
C14 C15 H15 119.4 . . ?
C16 C15 C14 121.1(3) . . ?
C16 C15 H15 119.4 . . ?
C15 C16 H16 121.0 . . ?
C17 C16 C15 118.0(3) . . ?
C17 C16 H16 121.0 . . ?
N1 C17 C12 108.8(2) . . ?
C16 C17 N1 129.5(2) . . ?
C16 C17 C12 121.7(2) . . ?
O6 C18 O7 123.5(3) . . ?
O6 C18 C14 119.7(3) . . ?
O7 C18 C14 116.8(3) . . ?
H19A C19 H19B 109.5 . . ?
H19A C19 H19C 109.5 . . ?
H19B C19 H19C 109.5 . . ?
C20 C19 H19A 109.5 . . ?
C20 C19 H19B 109.5 . . ?
C20 C19 H19C 109.5 . . ?
O1 C20 C19 104.4(12) . . ?
O1 C20 H20A 110.9 . . ?
O1 C20 H20B 110.9 . . ?
C19 C20 H20A 110.9 . . ?
C19 C20 H20B 110.9 . . ?
H20A C20 H20B 108.9 . . ?
H1A C1 H1B 109.5 . . ?
H1A C1 H1C 109.5 . . ?
H1B C1 H1C 109.5 . . ?
C2 C1 H1A 109.5 . . ?
C2 C1 H1B 109.5 . . ?
C2 C1 H1C 109.5 . . ?
O1 C2 C1 105.2(9) . . ?
O1 C2 H2A 110.7 . . ?
O1 C2 H2B 110.7 . . ?
C1 C2 H2A 110.7 . . ?
C1 C2 H2B 110.7 . . ?
H2A C2 H2B 108.8 . . ?

loop_
_geom_bond_atom_site_label_1
_geom_bond_atom_site_label_2
_geom_bond_distance
_geom_bond_site_symmetry_2
_geom_bond_publ_flag
P1 O1 1.588(2) . ?
P1 O2 1.4837(17) . ?
P1 O3 1.5035(17) . ?
P1 C3 1.802(2) . ?
Mg1 O2 2.0198(17) . ?
Mg1 O2 2.0198(17) 7_566 ?
Mg1 O3 2.1523(16) 7_556 ?
Mg1 O3 2.1523(16) 1_565 ?
Mg1 O8 2.0824(18) . ?
Mg1 O8 2.0824(18) 7_566 ?
O1 C20 1.483(12) . ?
O1 C2 1.446(9) . ?
O4 H4 0.8200 . ?
O4 C9 1.309(3) . ?
O5 C9 1.220(3) . ?
O6 C18 1.253(4) . ?
O7 H7 0.8194 . ?
O7 C18 1.265(4) . ?
O8 H8A 0.8501 . ?
O8 H8B 0.8503 . ?
N1 C4 1.456(3) . ?
N1 C5 1.387(3) . ?
N1 C17 1.386(3) . ?
C3 H3A 0.9700 . ?
C3 H3B 0.9700 . ?
C3 C4 1.528(3) . ?
C4 H4A 0.9700 . ?
C4 H4B 0.9700 . ?
C5 C6 1.392(4) . ?
C5 C11 1.413(3) . ?
C6 H6 0.9300 . ?
C6 C7 1.374(4) . ?
C7 H7A 0.9300 . ?
C7 C8 1.404(3) . ?
C8 C9 1.481(4) . ?
C8 C10 1.381(4) . ?
C10 H10 0.9300 . ?
C10 C11 1.390(4) . ?
C11 C12 1.445(4) . ?
C12 C13 1.396(4) . ?
C12 C17 1.410(4) . ?
C13 H13 0.9300 . ?
C13 C14 1.377(4) . ?
C14 C15 1.395(4) . ?
C14 C18 1.496(4) . ?
C15 H15 0.9300 . ?
C15 C16 1.387(4) . ?
C16 H16 0.9300 . ?
C16 C17 1.380(4) . ?
C19 H19A 0.9600 . ?
C19 H19B 0.9600 . ?
C19 H19C 0.9600 . ?
C19 C20 1.578(17) . ?
C20 H20A 0.9700 . ?
C20 H20B 0.9700 . ?
C1 H1A 0.9600 . ?
C1 H1B 0.9600 . ?
C1 H1C 0.9600 . ?
C1 C2 1.529(14) . ?
C2 H2A 0.9700 . ?
C2 H2B 0.9700 . ?

loop_
_geom_torsion_atom_site_label_1
_geom_torsion_atom_site_label_2
_geom_torsion_atom_site_label_3
_geom_torsion_atom_site_label_4
_geom_torsion
_geom_torsion_site_symmetry_1
_geom_torsion_site_symmetry_2
_geom_torsion_site_symmetry_3
_geom_torsion_site_symmetry_4
_geom_torsion_publ_flag
P1 O1 C20 C19 130.6(16) . . . . ?
P1 O1 C2 C1 -157.8(10) . . . . ?
P1 C3 C4 N1 -175.62(17) . . . . ?
O1 P1 O2 Mg1 168.01(15) . . . . ?
O1 P1 O3 Mg1 77.29(13) . . . 1_545 ?
O1 P1 C3 C4 47.5(2) . . . . ?
O2 P1 O1 C20 -47.3(8) . . . . ?
O2 P1 O1 C2 -23.9(7) . . . . ?
O2 P1 O3 Mg1 -45.80(16) . . . 1_545 ?
O2 P1 C3 C4 165.16(18) . . . . ?
O3 P1 O1 C20 -174.5(8) . . . . ?
O3 P1 O1 C2 -151.1(7) . . . . ?
O3 P1 O2 Mg1 -70.86(19) . . . . ?
O3 P1 C3 C4 -65.5(2) . . . . ?
N1 C5 C6 C7 -179.8(2) . . . . ?
N1 C5 C11 C10 178.8(2) . . . . ?
N1 C5 C11 C12 -0.4(3) . . . . ?
C3 P1 O1 C20 70.3(8) . . . . ?
C3 P1 O1 C2 93.6(7) . . . . ?
C3 P1 O2 Mg1 54.3(2) . . . . ?
C3 P1 O3 Mg1 -171.27(11) . . . 1_545 ?
C4 N1 C5 C6 -3.8(4) . . . . ?
C4 N1 C5 C11 176.2(2) . . . . ?
C4 N1 C17 C12 -176.1(2) . . . . ?
C4 N1 C17 C16 4.6(4) . . . . ?
C5 N1 C4 C3 -94.6(3) . . . . ?
C5 N1 C17 C12 -0.4(3) . . . . ?
C5 N1 C17 C16 -179.7(3) . . . . ?
C5 C6 C7 C8 0.6(4) . . . . ?
C5 C11 C12 C13 -179.0(3) . . . . ?
C5 C11 C12 C17 0.2(3) . . . . ?
C6 C5 C11 C10 -1.2(4) . . . . ?
C6 C5 C11 C12 179.6(2) . . . . ?
C6 C7 C8 C9 -179.8(2) . . . . ?
C6 C7 C8 C10 -0.4(4) . . . . ?
C7 C8 C9 O4 12.8(4) . . . . ?
C7 C8 C9 O5 -166.9(3) . . . . ?
C7 C8 C10 C11 -0.6(4) . . . . ?
C8 C10 C11 C5 1.3(4) . . . . ?
C8 C10 C11 C12 -179.7(3) . . . . ?
C9 C8 C10 C11 178.9(2) . . . . ?
C10 C8 C9 O4 -166.6(2) . . . . ?
C10 C8 C9 O5 13.7(4) . . . . ?
C10 C11 C12 C13 1.9(5) . . . . ?
C10 C11 C12 C17 -178.9(3) . . . . ?
C11 C5 C6 C7 0.2(4) . . . . ?
C11 C12 C13 C14 180.0(3) . . . . ?
C11 C12 C17 N1 0.1(3) . . . . ?
C11 C12 C17 C16 179.5(2) . . . . ?
C12 C13 C14 C15 -0.2(4) . . . . ?
C12 C13 C14 C18 -179.7(2) . . . . ?
C13 C12 C17 N1 179.4(2) . . . . ?
C13 C12 C17 C16 -1.2(4) . . . . ?
C13 C14 C15 C16 -0.3(4) . . . . ?
C13 C14 C18 O6 -178.4(3) . . . . ?
C13 C14 C18 O7 2.6(4) . . . . ?
C14 C15 C16 C17 0.0(4) . . . . ?
C15 C14 C18 O6 2.1(4) . . . . ?
C15 C14 C18 O7 -176.9(3) . . . . ?
C15 C16 C17 N1 180.0(3) . . . . ?
C15 C16 C17 C12 0.8(4) . . . . ?
C17 N1 C4 C3 80.4(3) . . . . ?
C17 N1 C5 C6 -179.5(2) . . . . ?
C17 N1 C5 C11 0.5(3) . . . . ?
C17 C12 C13 C14 0.9(4) . . . . ?
C18 C14 C15 C16 179.2(3) . . . . ?

loop_
_platon_squeeze_void_nr
_platon_squeeze_void_average_x
_platon_squeeze_void_average_y
_platon_squeeze_void_average_z
_platon_squeeze_void_volume
_platon_squeeze_void_count_electrons
_platon_squeeze_void_content
1 0.500 0.483 0.250 293 18 ' '
2 1.000 -0.017 0.250 293 18 ' '
3 0.500 0.508 0.750 294 18 ' '
4 1.000 1.008 0.750 294 18 ' '
